data_7155862
loop_
_publ_author_name
'Su, Zhenjie'
'Qian, Siran'
'Xue, Shuwen'
'Wang, Cunde'

_publ_section_title
;
 DBU-mediated [4 + 1] Annulations of Donor-Acceptor Cyclopropanes with
 Carbon disulfide or Thiourea for Synthesis of
 2-Aminothiophene-3-carboxylates
;
_journal_name_full 'Org. Biomol. Chem.'
_journal_paper_doi 10.1039/C7OB01886J
_journal_year 2017
_chemical_formula_moiety 'C20 H16 Br N O3 S'
_chemical_formula_sum 'C20 H16 Br N O3 S'
_chemical_formula_weight 430.30
_chemical_name_systematic
; 
 ? 
;
_space_group_IT_number 15
_symmetry_cell_setting monoclinic
_symmetry_space_group_name_Hall '-C 2yc'
_symmetry_space_group_name_H-M 'C 1 2/c 1'
_atom_sites_solution_hydrogens geom
_atom_sites_solution_primary direct
_atom_sites_solution_secondary difmap
_audit_creation_method SHELXL-97
_audit_update_record
;
2017-01-06 deposited with the CCDC.
2017-09-01 downloaded from the CCDC.
;
_cell_angle_alpha 90.00
_cell_angle_beta 99.52(4)
_cell_angle_gamma 90.00
_cell_formula_units_Z 8
_cell_length_a 31.62(6)
_cell_length_b 8.854(17)
_cell_length_c 13.34(3)
_cell_measurement_reflns_used 7094
_cell_measurement_temperature 296
_cell_measurement_theta_max 25.35
_cell_measurement_theta_min 2.35
_cell_volume 3683(13)
_computing_cell_refinement 'Bruker SMART'
_computing_data_collection 'Bruker SMART'
_computing_data_reduction 'Bruker SAINT'
_computing_molecular_graphics 'Bruker SHELXTL'
_computing_publication_material 'Bruker SHELXTL'
_computing_structure_refinement 'Bruker SHELXTL'
_computing_structure_solution 'Bruker SHELXTL'
_diffrn_ambient_temperature 296
_diffrn_measured_fraction_theta_full 0.999
_diffrn_measured_fraction_theta_max 0.999
_diffrn_measurement_device_type 'CCD area detector'
_diffrn_measurement_method 'phi and omega scans'
_diffrn_radiation_monochromator graphite
_diffrn_radiation_source 'sealed tube'
_diffrn_radiation_type MoK\a
_diffrn_radiation_wavelength 0.71073
_diffrn_reflns_av_R_equivalents 0.0399
_diffrn_reflns_av_sigmaI/netI 0.0288
_diffrn_reflns_limit_h_max 37
_diffrn_reflns_limit_h_min -35
_diffrn_reflns_limit_k_max 10
_diffrn_reflns_limit_k_min -10
_diffrn_reflns_limit_l_max 15
_diffrn_reflns_limit_l_min -15
_diffrn_reflns_number 18452
_diffrn_reflns_theta_full 25.00
_diffrn_reflns_theta_max 25.00
_diffrn_reflns_theta_min 1.31
_exptl_absorpt_coefficient_mu 2.365
_exptl_crystal_colour yellow
_exptl_crystal_density_diffrn 1.552
_exptl_crystal_density_method 'not measured'
_exptl_crystal_description block
_exptl_crystal_F_000 1744
_exptl_crystal_size_max 0.35
_exptl_crystal_size_mid 0.33
_exptl_crystal_size_min 0.3
_refine_diff_density_max 0.440
_refine_diff_density_min -0.857
_refine_diff_density_rms 0.095
_refine_ls_extinction_method none
_refine_ls_goodness_of_fit_ref 1.064
_refine_ls_hydrogen_treatment mixed
_refine_ls_matrix_type full
_refine_ls_number_parameters 236
_refine_ls_number_reflns 3240
_refine_ls_number_restraints 3
_refine_ls_restrained_S_all 1.126
_refine_ls_R_factor_all 0.0670
_refine_ls_R_factor_gt 0.0447
_refine_ls_shift/su_max 0.002
_refine_ls_shift/su_mean 0.000
_refine_ls_structure_factor_coef Fsqd
_refine_ls_weighting_details 'calc w=1/[\s^2^(Fo^2^)+(0.0868P)^2^+3.8278P] where P=(Fo^2^+2Fc^2^)/3'
_refine_ls_weighting_scheme calc
_refine_ls_wR_factor_gt 0.1250
_refine_ls_wR_factor_ref 0.1489
_reflns_number_gt 2445
_reflns_number_total 3245
_reflns_threshold_expression >2sigma(I)
_cod_data_source_file c7ob01886j2.cif
_cod_data_source_block 001_CCDC1
_cod_depositor_comments
;
The following automatic conversions were performed:

'_symmetry_cell_setting' value 'Monoclinic' changed to 'monoclinic'
according to
/home/data/users/saulius/crontab/automatic-downloads/rss-feeds/RSC/lib/dictionaries/cif_core.dic
dictionary named 'cif_core.dic' version 2.4.2 from 2011-04-26.

Automatic conversion script
Id: cif_fix_values 4973 2017-02-22 13:04:09Z antanas 
;
_cod_original_cell_volume 3682(12)
_cod_original_sg_symbol_H-M 'C2/c  '
_cod_database_code 7155862

loop_
_symmetry_equiv_pos_as_xyz
'x, y, z'
'-x, y, -z+1/2'
'x+1/2, y+1/2, z'
'-x+1/2, y+1/2, -z+1/2'
'-x, -y, -z'
'x, -y, z-1/2'
'-x+1/2, -y+1/2, -z'
'x+1/2, -y+1/2, z-1/2'

loop_
_atom_site_label
_atom_site_type_symbol
_atom_site_fract_x
_atom_site_fract_y
_atom_site_fract_z
_atom_site_U_iso_or_equiv
_atom_site_adp_type
_atom_site_occupancy
_atom_site_symmetry_multiplicity
_atom_site_calc_flag
_atom_site_refinement_flags
Br1 Br 0.728618(19) 0.30100(6) 0.74895(4) 0.0885(3) Uani 1 1 d .
C1 C 0.59544(12) 0.0555(4) 0.7247(3) 0.0532(9) Uani 1 1 d .
N1 N 0.57008(12) 0.0164(4) 0.7906(3) 0.0734(11) Uani 1 1 d .
H1A H 0.5434 0.0408 0.7794 0.088 Uiso 1 1 calc R
H1B H 0.5804 -0.0334 0.8445 0.088 Uiso 1 1 calc R
S1 S 0.64832(3) 0.00840(11) 0.74383(7) 0.0533(3) Uani 1 1 d .
C2 C 0.58424(11) 0.1334(4) 0.6369(3) 0.0495(9) Uani 1 1 d .
O2 O 0.51105(10) 0.1484(5) 0.6427(3) 0.0988(12) Uani 1 1 d .
C3 C 0.61975(10) 0.1545(4) 0.5859(3) 0.0409(8) Uani 1 1 d .
O3 O 0.53522(9) 0.2229(4) 0.5078(3) 0.0783(9) Uani 1 1 d .
C4 C 0.65595(11) 0.0940(4) 0.6331(2) 0.0425(8) Uani 1 1 d .
O4 O 0.62193(11) 0.1912(4) 0.4159(2) 0.0740(9) Uani 1 1 d .
C5 C 0.54055(14) 0.1686(5) 0.5984(4) 0.0664(11) Uani 1 1 d .
C6 C 0.49210(16) 0.2550(9) 0.4612(6) 0.114(2) Uani 1 1 d .
H6A H 0.4762 0.1616 0.4474 0.136 Uiso 1 1 calc R
H6B H 0.4781 0.3158 0.5065 0.136 Uiso 1 1 calc R
C7 C 0.4930(3) 0.3304(14) 0.3735(7) 0.185(5) Uani 1 1 d .
H7A H 0.5081 0.4240 0.3880 0.278 Uiso 1 1 calc R
H7B H 0.4641 0.3507 0.3407 0.278 Uiso 1 1 calc R
H7C H 0.5073 0.2701 0.3295 0.278 Uiso 1 1 calc R
C8 C 0.61862(10) 0.2476(5) 0.4947(3) 0.0480(8) Uani 1 1 d .
C9 C 0.61570(11) 0.4090(5) 0.5030(3) 0.0578(10) Uani 1 1 d D
C10 C 0.60672(15) 0.4966(6) 0.4196(5) 0.0867(16) Uani 1 1 d .
H10 H 0.6011 0.4528 0.3554 0.104 Uiso 1 1 calc R
C11 C 0.6059(2) 0.6508(9) 0.4299(8) 0.123(3) Uani 1 1 d .
H11 H 0.5991 0.7110 0.3723 0.148 Uiso 1 1 calc R
C12 C 0.6146(2) 0.7149(8) 0.5207(12) 0.140(4) Uani 1 1 d .
H12 H 0.6142 0.8196 0.5264 0.168 Uiso 1 1 calc R
C13 C 0.62374(18) 0.6316(7) 0.6026(7) 0.107(2) Uani 1 1 d .
H13 H 0.6300 0.6790 0.6655 0.128 Uiso 1 1 calc R
C14 C 0.62443(14) 0.4802(5) 0.5987(4) 0.0723(13) Uani 1 1 d D
H14 H 0.6305 0.4233 0.6580 0.087 Uiso 1 1 calc R
C15 C 0.69804(10) 0.0855(4) 0.6019(3) 0.0432(8) Uani 1 1 d .
C16 C 0.73291(12) 0.1643(4) 0.6465(3) 0.0554(10) Uani 1 1 d .
C17 C 0.77219(13) 0.1478(6) 0.6158(4) 0.0740(13) Uani 1 1 d .
H17 H 0.7959 0.2019 0.6477 0.089 Uiso 1 1 calc R
C18 C 0.77582(14) 0.0530(6) 0.5397(4) 0.0780(14) Uani 1 1 d .
H18 H 0.8023 0.0408 0.5189 0.094 Uiso 1 1 calc R
C19 C 0.74186(15) -0.0247(5) 0.4930(4) 0.0731(13) Uani 1 1 d .
H19 H 0.7449 -0.0890 0.4395 0.088 Uiso 1 1 calc R
C20 C 0.70333(12) -0.0105(5) 0.5229(3) 0.0560(10) Uani 1 1 d .
H20 H 0.6801 -0.0657 0.4900 0.067 Uiso 1 1 calc R

loop_
_atom_site_aniso_label
_atom_site_aniso_U_11
_atom_site_aniso_U_22
_atom_site_aniso_U_33
_atom_site_aniso_U_23
_atom_site_aniso_U_13
_atom_site_aniso_U_12
Br1 0.0963(4) 0.0833(4) 0.0814(4) -0.0208(2) 0.0016(3) -0.0296(3)
C1 0.057(2) 0.053(2) 0.057(2) -0.0035(18) 0.0297(18) -0.0033(18)
N1 0.069(2) 0.084(2) 0.080(2) 0.014(2) 0.0469(19) 0.0024(19)
S1 0.0542(6) 0.0577(6) 0.0522(5) 0.0065(4) 0.0216(4) 0.0005(4)
C2 0.0392(19) 0.052(2) 0.062(2) -0.0031(18) 0.0227(16) -0.0032(16)
O2 0.0526(19) 0.138(3) 0.118(3) 0.023(2) 0.0485(19) 0.006(2)
C3 0.0380(18) 0.0406(17) 0.0467(18) -0.0064(15) 0.0147(15) -0.0045(15)
O3 0.0349(14) 0.114(3) 0.086(2) 0.024(2) 0.0110(13) 0.0026(15)
C4 0.0424(19) 0.0432(18) 0.0449(18) -0.0026(14) 0.0163(15) -0.0050(15)
O4 0.085(2) 0.094(2) 0.0466(17) -0.0048(15) 0.0205(15) 0.0147(17)
C5 0.046(2) 0.069(3) 0.090(3) 0.005(2) 0.027(2) -0.001(2)
C6 0.038(2) 0.153(5) 0.144(6) 0.023(5) -0.003(3) 0.010(3)
C7 0.086(5) 0.331(15) 0.130(7) 0.072(8) -0.009(5) 0.032(6)
C8 0.0328(18) 0.062(2) 0.052(2) 0.0043(18) 0.0139(15) 0.0001(16)
C9 0.0324(19) 0.060(2) 0.085(3) 0.019(2) 0.0228(18) 0.0044(16)
C10 0.061(3) 0.091(4) 0.113(4) 0.041(3) 0.029(3) 0.015(3)
C11 0.078(4) 0.088(5) 0.213(9) 0.086(6) 0.050(5) 0.019(4)
C12 0.066(4) 0.059(4) 0.303(14) 0.022(6) 0.055(6) -0.002(3)
C13 0.075(4) 0.054(3) 0.194(7) -0.015(4) 0.027(4) -0.009(3)
C14 0.055(2) 0.054(3) 0.110(4) -0.005(2) 0.019(2) -0.004(2)
C15 0.0372(18) 0.0471(19) 0.0470(18) 0.0061(16) 0.0116(14) -0.0014(15)
C16 0.044(2) 0.058(2) 0.062(2) 0.0114(19) 0.0042(17) -0.0100(18)
C17 0.039(2) 0.086(3) 0.094(4) 0.029(3) 0.003(2) -0.015(2)
C18 0.041(2) 0.098(4) 0.101(4) 0.023(3) 0.029(2) 0.006(3)
C19 0.067(3) 0.082(3) 0.079(3) 0.003(3) 0.039(2) 0.010(2)
C20 0.041(2) 0.068(2) 0.062(2) 0.0066(19) 0.0205(17) -0.0007(18)

loop_
_atom_type_symbol
_atom_type_description
_atom_type_scat_dispersion_real
_atom_type_scat_dispersion_imag
_atom_type_scat_source
C C 0.0033 0.0016 'International Tables Vol C Tables 4.2.6.8 and 6.1.1.4'
H H 0.0000 0.0000 'International Tables Vol C Tables 4.2.6.8 and 6.1.1.4'
N N 0.0061 0.0033 'International Tables Vol C Tables 4.2.6.8 and 6.1.1.4'
O O 0.0106 0.0060 'International Tables Vol C Tables 4.2.6.8 and 6.1.1.4'
Br Br -0.2901 2.4595 'International Tables Vol C Tables 4.2.6.8 and 6.1.1.4'
S S 0.1246 0.1234 'International Tables Vol C Tables 4.2.6.8 and 6.1.1.4'

loop_
_geom_angle_atom_site_label_1
_geom_angle_atom_site_label_2
_geom_angle_atom_site_label_3
_geom_angle
N1 C1 C2 127.2(4)
N1 C1 S1 121.5(3)
C2 C1 S1 111.4(3)
C1 N1 H1A 120.0
C1 N1 H1B 120.0
H1A N1 H1B 120.0
C1 S1 C4 92.14(19)
C1 C2 C3 111.5(3)
C1 C2 C5 121.4(3)
C3 C2 C5 126.6(4)
C4 C3 C2 114.2(3)
C4 C3 C8 121.5(3)
C2 C3 C8 124.0(3)
C5 O3 C6 116.7(4)
C3 C4 C15 130.0(3)
C3 C4 S1 110.7(3)
C15 C4 S1 119.2(3)
O2 C5 O3 121.9(4)
O2 C5 C2 125.3(5)
O3 C5 C2 112.8(3)
C7 C6 O3 108.7(6)
C7 C6 H6A 110.0
O3 C6 H6A 110.0
C7 C6 H6B 110.0
O3 C6 H6B 110.0
H6A C6 H6B 108.3
C6 C7 H7A 109.5
C6 C7 H7B 109.5
H7A C7 H7B 109.5
C6 C7 H7C 109.5
H7A C7 H7C 109.5
H7B C7 H7C 109.5
O4 C8 C9 120.2(4)
O4 C8 C3 120.5(4)
C9 C8 C3 119.2(3)
C10 C9 C14 118.2(5)
C10 C9 C8 121.1(5)
C14 C9 C8 120.6(4)
C9 C10 C11 119.7(7)
C9 C10 H10 120.1
C11 C10 H10 120.1
C12 C11 C10 120.8(8)
C12 C11 H11 119.6
C10 C11 H11 119.6
C13 C12 C11 120.3(7)
C13 C12 H12 119.8
C11 C12 H12 119.8
C12 C13 C14 122.3(8)
C12 C13 H13 118.9
C14 C13 H13 118.9
C13 C14 C9 118.6(6)
C13 C14 H14 120.7
C9 C14 H14 120.7
C16 C15 C20 117.2(3)
C16 C15 C4 124.2(3)
C20 C15 C4 118.6(3)
C15 C16 C17 121.5(4)
C15 C16 Br1 120.5(3)
C17 C16 Br1 118.0(3)
C18 C17 C16 119.1(4)
C18 C17 H17 120.4
C16 C17 H17 120.4
C17 C18 C19 120.8(4)
C17 C18 H18 119.6
C19 C18 H18 119.6
C18 C19 C20 120.6(5)
C18 C19 H19 119.7
C20 C19 H19 119.7
C19 C20 C15 120.7(4)
C19 C20 H20 119.7
C15 C20 H20 119.7

loop_
_geom_bond_atom_site_label_1
_geom_bond_atom_site_label_2
_geom_bond_distance
Br1 C16 1.847(5)
C1 N1 1.330(5)
C1 C2 1.355(6)
C1 S1 1.701(5)
N1 H1A 0.8600
N1 H1B 0.8600
S1 C4 1.712(4)
C2 C3 1.417(5)
C2 C5 1.426(6)
O2 C5 1.197(5)
C3 C4 1.325(5)
C3 C8 1.465(6)
O3 C5 1.286(6)
O3 C6 1.430(6)
C4 C15 1.460(5)
O4 C8 1.183(5)
C6 C7 1.350(10)
C6 H6A 0.9700
C6 H6B 0.9700
C7 H7A 0.9600
C7 H7B 0.9600
C7 H7C 0.9600
C8 C9 1.438(6)
C9 C10 1.346(7)
C9 C14 1.410(6)
C10 C11 1.373(10)
C10 H10 0.9300
C11 C12 1.325(13)
C11 H11 0.9300
C12 C13 1.310(13)
C12 H12 0.9300
C13 C14 1.342(8)
C13 H13 0.9300
C14 H14 0.9300
C15 C16 1.356(5)
C15 C20 1.386(6)
C16 C17 1.378(7)
C17 C18 1.337(8)
C17 H17 0.9300
C18 C19 1.339(7)
C18 H18 0.9300
C19 C20 1.349(6)
C19 H19 0.9300
C20 H20 0.9300
